data_7055674
loop_
_publ_author_name
'Xu, Dongdong'
'Zhang, Fangfang'
'Sun, Yanzhou'
'Yang, Zhihua'
'Dong, Xiaoyu'
'Pan, Shilie'

_publ_section_title
;
 Hydrogen bond-assisted crystallization: structure, growth and
 characterization of a new mixed-anion transition metal fluoride
 Na3NH4(TiF6)(SO4)&#x00B7;H2O
;
_journal_issue 9
_journal_name_full 'New J. Chem.'
_journal_page_first 7407
_journal_paper_doi 10.1039/C6NJ01358A
_journal_volume 40
_journal_year 2016
_chemical_formula_sum 'F6 H6 N Na3 O5 S Ti'
_chemical_formula_weight 362.99
_chemical_name_systematic
; 
 ? 
;
_space_group_IT_number 62
_symmetry_cell_setting orthorhombic
_symmetry_space_group_name_Hall '-P 2ac 2n'
_symmetry_space_group_name_H-M 'P n m a'
_atom_sites_solution_hydrogens geom
_atom_sites_solution_primary direct
_atom_sites_solution_secondary difmap
_audit_creation_method SHELXL-97
_audit_update_record
;
2016-02-03 deposited with the CCDC.
2016-06-22 downloaded from the CCDC.
;
_cell_angle_alpha 90.00
_cell_angle_beta 90.00
_cell_angle_gamma 90.00
_cell_formula_units_Z 4
_cell_length_a 12.925(13)
_cell_length_b 7.971(8)
_cell_length_c 9.546(10)
_cell_measurement_reflns_used 1208
_cell_measurement_temperature 296(2)
_cell_measurement_theta_max 27.47
_cell_measurement_theta_min 2.65
_cell_volume 983.5(17)
_computing_cell_refinement 'Bruker SMART'
_computing_data_collection 'Bruker SMART'
_computing_data_reduction 'Bruker SAINT'
_computing_molecular_graphics 'Bruker SHELXTL'
_computing_publication_material 'Bruker SHELXTL'
_computing_structure_refinement 'SHELXL-97 (Sheldrick, 1997)'
_computing_structure_solution 'SHELXS-97 (Sheldrick, 1990)'
_diffrn_ambient_temperature 296(2)
_diffrn_measured_fraction_theta_full 0.998
_diffrn_measured_fraction_theta_max 0.998
_diffrn_measurement_device_type 'CCD area detector'
_diffrn_measurement_method 'phi and omega scans'
_diffrn_radiation_monochromator graphite
_diffrn_radiation_source 'fine-focus sealed tube'
_diffrn_radiation_type MoK\a
_diffrn_radiation_wavelength 0.71073
_diffrn_reflns_av_R_equivalents 0.0368
_diffrn_reflns_av_sigmaI/netI 0.0293
_diffrn_reflns_limit_h_max 15
_diffrn_reflns_limit_h_min -16
_diffrn_reflns_limit_k_max 5
_diffrn_reflns_limit_k_min -10
_diffrn_reflns_limit_l_max 11
_diffrn_reflns_limit_l_min -12
_diffrn_reflns_number 5716
_diffrn_reflns_theta_full 27.47
_diffrn_reflns_theta_max 27.47
_diffrn_reflns_theta_min 2.65
_exptl_absorpt_coefficient_mu 1.316
_exptl_absorpt_correction_T_max 0.849
_exptl_absorpt_correction_T_min 0.771
_exptl_absorpt_correction_type none
_exptl_crystal_colour colorless
_exptl_crystal_density_diffrn 2.452
_exptl_crystal_density_method 'not measured'
_exptl_crystal_description block
_exptl_crystal_F_000 712
_exptl_crystal_size_max 0.341
_exptl_crystal_size_mid 0.165
_exptl_crystal_size_min 0.124
_refine_diff_density_max 0.493
_refine_diff_density_min -0.542
_refine_diff_density_rms 0.090
_refine_ls_extinction_coef 0.0053(13)
_refine_ls_extinction_expression Fc^*^=kFc[1+0.001xFc^2^\l^3^/sin(2\q)]^-1/4^
_refine_ls_extinction_method SHELXL
_refine_ls_goodness_of_fit_ref 1.078
_refine_ls_hydrogen_treatment mixed
_refine_ls_matrix_type full
_refine_ls_number_parameters 105
_refine_ls_number_reflns 1208
_refine_ls_number_restraints 0
_refine_ls_restrained_S_all 1.078
_refine_ls_R_factor_all 0.0390
_refine_ls_R_factor_gt 0.0315
_refine_ls_shift/su_max 0.000
_refine_ls_shift/su_mean 0.000
_refine_ls_structure_factor_coef Fsqd
_refine_ls_weighting_details 'calc w=1/[\s^2^(Fo^2^)+(0.0449P)^2^+0.3672P] where P=(Fo^2^+2Fc^2^)/3'
_refine_ls_weighting_scheme calc
_refine_ls_wR_factor_gt 0.0798
_refine_ls_wR_factor_ref 0.0843
_reflns_number_gt 1014
_reflns_number_total 1208
_reflns_threshold_expression >2sigma(I)
_cod_data_source_file c6nj01358a2.cif
_cod_data_source_block 1
_cod_depositor_comments
;
The following automatic conversions were performed:

'_symmetry_cell_setting' value 'Orthorhombic' changed to
'orthorhombic' according to
/usr/data/users/saulius/crontab/automatic-downloads/rss-feeds/RSC/lib/dictionaries/cif_core.dic
dictionary named 'cif_core.dic' version 2.4.2 from 2011-04-26.

Automatic conversion script
Id: cif_fix_values 4268 2015-11-12 08:31:59Z antanas 

 Adding full bibliography for 7055674.cif.
;
_cod_original_sg_symbol_H-M Pnma
_cod_original_formula_sum 'F6 H6  N Na3 O5 S Ti'
_cod_database_code 7055674

loop_
_symmetry_equiv_pos_as_xyz
'x, y, z'
'-x+1/2, -y, z+1/2'
'-x, y+1/2, -z'
'x+1/2, -y+1/2, -z+1/2'
'-x, -y, -z'
'x-1/2, y, -z-1/2'
'x, -y-1/2, z'
'-x-1/2, y-1/2, z-1/2'

loop_
_atom_site_label
_atom_site_type_symbol
_atom_site_fract_x
_atom_site_fract_y
_atom_site_fract_z
_atom_site_U_iso_or_equiv
_atom_site_adp_type
_atom_site_occupancy
_atom_site_symmetry_multiplicity
_atom_site_calc_flag
_atom_site_refinement_flags
Ti1 Ti 0.09799(4) 0.7500 0.32533(6) 0.01399(18) Uani 1 2 d S
Na1 Na 0.29589(9) 0.95787(14) 0.13729(11) 0.0323(3) Uani 1 1 d .
Na2 Na 0.0000 1.0000 0.0000 0.0213(3) Uani 1 2 d S
S1 S 0.18972(6) 0.7500 -0.15417(8) 0.0135(2) Uani 1 2 d S
F1 F 0.09251(12) 0.91794(19) 0.19261(15) 0.0268(4) Uani 1 1 d .
F2 F 0.10948(11) 0.91194(18) 0.46429(15) 0.0257(3) Uani 1 1 d .
F3 F -0.04434(16) 0.7500 0.3434(2) 0.0304(5) Uani 1 2 d S
F4 F 0.24219(14) 0.7500 0.2986(2) 0.0222(5) Uani 1 2 d S
O1 O 0.12526(14) 0.9008(2) -0.16071(18) 0.0254(4) Uani 1 1 d .
O2 O 0.25827(18) 0.7500 -0.2786(2) 0.0230(5) Uani 1 2 d S
O3 O 0.25293(18) 0.7500 -0.0268(2) 0.0223(5) Uani 1 2 d S
O4 O 0.1010(2) 1.2500 0.0016(3) 0.0245(6) Uani 1 2 d S
H4A H 0.137(3) 1.2500 -0.066(5) 0.037 Uiso 1 2 d S
H4B H 0.135(4) 1.2500 0.050(5) 0.037 Uiso 1 2 d S
N5 N 0.4597(3) 0.7500 0.8413(4) 0.0256(7) Uani 1 2 d S
H5B H 0.498(4) 0.7500 0.764(5) 0.038 Uiso 1 2 d S
H5C H 0.469(4) 0.826(7) 0.891(5) 0.13(2) Uiso 1 1 d .
H5A H 0.403(6) 0.7500 0.820(7) 0.10(3) Uiso 1 2 d S

loop_
_atom_site_aniso_label
_atom_site_aniso_U_11
_atom_site_aniso_U_22
_atom_site_aniso_U_33
_atom_site_aniso_U_23
_atom_site_aniso_U_13
_atom_site_aniso_U_12
Ti1 0.0138(3) 0.0149(3) 0.0133(3) 0.000 -0.0005(2) 0.000
Na1 0.0504(7) 0.0236(6) 0.0231(5) -0.0039(4) 0.0081(5) -0.0114(5)
Na2 0.0215(7) 0.0222(7) 0.0202(7) -0.0013(5) -0.0015(5) 0.0023(5)
S1 0.0122(4) 0.0143(4) 0.0139(4) 0.000 0.0003(3) 0.000
F1 0.0332(9) 0.0245(8) 0.0227(8) 0.0071(6) -0.0039(6) 0.0045(6)
F2 0.0327(8) 0.0238(8) 0.0205(7) -0.0067(6) -0.0007(6) -0.0013(6)
F3 0.0148(10) 0.0425(13) 0.0340(12) 0.000 0.0003(9) 0.000
F4 0.0144(9) 0.0286(11) 0.0236(10) 0.000 -0.0002(8) 0.000
O1 0.0255(10) 0.0219(9) 0.0287(10) 0.0023(7) 0.0020(7) 0.0106(7)
O2 0.0163(12) 0.0357(15) 0.0170(12) 0.000 0.0046(9) 0.000
O3 0.0231(12) 0.0283(14) 0.0155(11) 0.000 -0.0058(9) 0.000
O4 0.0232(14) 0.0299(14) 0.0205(14) 0.000 0.0014(10) 0.000
N5 0.0162(16) 0.039(2) 0.0214(16) 0.000 0.0018(13) 0.000

loop_
_atom_type_symbol
_atom_type_description
_atom_type_scat_dispersion_real
_atom_type_scat_dispersion_imag
_atom_type_scat_source
H H 0.0000 0.0000 'International Tables Vol C Tables 4.2.6.8 and 6.1.1.4'
N N 0.0061 0.0033 'International Tables Vol C Tables 4.2.6.8 and 6.1.1.4'
O O 0.0106 0.0060 'International Tables Vol C Tables 4.2.6.8 and 6.1.1.4'
Na Na 0.0362 0.0249 'International Tables Vol C Tables 4.2.6.8 and 6.1.1.4'
S S 0.1246 0.1234 'International Tables Vol C Tables 4.2.6.8 and 6.1.1.4'
Ti Ti 0.2776 0.4457 'International Tables Vol C Tables 4.2.6.8 and 6.1.1.4'
F F 0.0171 0.0103 'International Tables Vol C Tables 4.2.6.8 and 6.1.1.4'

loop_
_geom_angle_atom_site_label_1
_geom_angle_atom_site_label_2
_geom_angle_atom_site_label_3
_geom_angle
_geom_angle_site_symmetry_1
_geom_angle_site_symmetry_3
F1 Ti1 F1 93.06(12) 7_575 .
F1 Ti1 F3 91.48(7) 7_575 .
F1 Ti1 F3 91.48(7) . .
F1 Ti1 F2 176.64(7) 7_575 .
F1 Ti1 F2 89.38(11) . .
F3 Ti1 F2 90.75(7) . .
F1 Ti1 F2 89.38(11) 7_575 7_575
F1 Ti1 F2 176.64(7) . 7_575
F3 Ti1 F2 90.75(7) . 7_575
F2 Ti1 F2 88.08(12) . 7_575
F1 Ti1 F4 86.84(7) 7_575 .
F1 Ti1 F4 86.84(7) . .
F3 Ti1 F4 177.55(9) . .
F2 Ti1 F4 91.01(7) . .
F2 Ti1 F4 91.01(7) 7_575 .
F1 Ti1 Na1 91.10(8) 7_575 .
F1 Ti1 Na1 48.64(6) . .
F3 Ti1 Na1 140.12(6) . .
F2 Ti1 Na1 88.80(7) . .
F2 Ti1 Na1 129.08(7) 7_575 .
F4 Ti1 Na1 38.25(5) . .
F1 Ti1 Na1 48.64(6) 7_575 7_575
F1 Ti1 Na1 91.10(8) . 7_575
F3 Ti1 Na1 140.12(6) . 7_575
F2 Ti1 Na1 129.08(7) . 7_575
F2 Ti1 Na1 88.80(7) 7_575 7_575
F4 Ti1 Na1 38.25(5) . 7_575
Na1 Ti1 Na1 55.87(7) . 7_575
F2 Na1 O3 88.01(10) 2_574 .
F2 Na1 F4 159.78(8) 2_574 .
O3 Na1 F4 82.56(10) . .
F2 Na1 O1 97.82(10) 2_574 2_575
O3 Na1 O1 161.19(8) . 2_575
F4 Na1 O1 86.10(10) . 2_575
F2 Na1 O2 87.72(9) 2_574 2_575
O3 Na1 O2 141.87(9) . 2_575
F4 Na1 O2 110.65(9) . 2_575
O1 Na1 O2 56.62(7) 2_575 2_575
F2 Na1 F3 85.30(8) 2_574 6_656
O3 Na1 F3 77.86(9) . 6_656
F4 Na1 F3 75.27(8) . 6_656
O1 Na1 F3 84.77(8) 2_575 6_656
O2 Na1 F3 139.35(8) 2_575 6_656
F2 Na1 F1 135.29(7) 2_574 .
O3 Na1 F1 79.45(8) . .
F4 Na1 F1 60.30(6) . .
O1 Na1 F1 107.74(8) 2_575 .
O2 Na1 F1 77.28(7) 2_575 .
F3 Na1 F1 132.09(8) 6_656 .
F2 Na1 S1 95.23(8) 2_574 2_575
O3 Na1 S1 169.40(8) . 2_575
F4 Na1 S1 97.29(9) . 2_575
O1 Na1 S1 28.01(5) 2_575 2_575
O2 Na1 S1 28.75(6) 2_575 2_575
F3 Na1 S1 112.42(7) 6_656 2_575
F1 Na1 S1 91.24(5) . 2_575
F2 Na1 Na1 116.79(5) 2_574 7_575
O3 Na1 Na1 45.08(6) . 7_575
F4 Na1 Na1 45.55(6) . 7_575
O1 Na1 Na1 117.32(6) 2_575 7_575
O2 Na1 Na1 155.42(6) 2_575 7_575
F3 Na1 Na1 51.37(5) 6_656 7_575
F1 Na1 Na1 83.23(4) . 7_575
S1 Na1 Na1 139.35(5) 2_575 7_575
F2 Na1 Ti1 163.62(6) 2_574 .
O3 Na1 Ti1 80.61(8) . .
F4 Na1 Ti1 29.49(5) . .
O1 Na1 Ti1 96.69(8) 2_575 .
O2 Na1 Ti1 93.97(8) 2_575 .
F3 Na1 Ti1 103.58(8) 6_656 .
F1 Na1 Ti1 30.85(4) . .
S1 Na1 Ti1 94.02(6) 2_575 .
Na1 Na1 Ti1 62.07(3) 7_575 .
F2 Na1 Na2 103.40(8) 2_574 .
O3 Na1 Na2 67.65(6) . .
F4 Na1 Na2 89.52(7) . .
O1 Na1 Na2 127.38(6) 2_575 .
O2 Na1 Na2 76.60(6) 2_575 .
F3 Na1 Na2 143.87(6) 6_656 .
F1 Na1 Na2 32.34(5) . .
S1 Na1 Na2 101.76(4) 2_575 .
Na1 Na1 Na2 94.748(17) 7_575 .
Ti1 Na1 Na2 61.38(6) . .
F1 Na2 F1 180.00(7) 5_575 .
F1 Na2 O1 93.89(9) 5_575 5_575
F1 Na2 O1 86.11(9) . 5_575
F1 Na2 O1 86.11(9) 5_575 .
F1 Na2 O1 93.89(9) . .
O1 Na2 O1 180.0 5_575 .
F1 Na2 O4 87.00(8) 5_575 5_575
F1 Na2 O4 93.00(8) . 5_575
O1 Na2 O4 84.76(9) 5_575 5_575
O1 Na2 O4 95.24(9) . 5_575
F1 Na2 O4 93.00(8) 5_575 .
F1 Na2 O4 87.00(8) . .
O1 Na2 O4 95.24(9) 5_575 .
O1 Na2 O4 84.76(9) . .
O4 Na2 O4 180.0 5_575 .
F1 Na2 Na2 106.61(4) 5_575 3_545
F1 Na2 Na2 73.39(4) . 3_545
O1 Na2 Na2 109.53(5) 5_575 3_545
O1 Na2 Na2 70.47(5) . 3_545
O4 Na2 Na2 33.24(6) 5_575 3_545
O4 Na2 Na2 146.76(6) . 3_545
F1 Na2 Na2 73.39(4) 5_575 3
F1 Na2 Na2 106.61(4) . 3
O1 Na2 Na2 70.47(5) 5_575 3
O1 Na2 Na2 109.53(5) . 3
O4 Na2 Na2 146.76(6) 5_575 3
O4 Na2 Na2 33.24(6) . 3
Na2 Na2 Na2 180.0 3_545 3
F1 Na2 Na1 39.13(4) 5_575 5_575
F1 Na2 Na1 140.87(4) . 5_575
O1 Na2 Na1 62.41(8) 5_575 5_575
O1 Na2 Na1 117.59(8) . 5_575
O4 Na2 Na1 63.28(7) 5_575 5_575
O4 Na2 Na1 116.72(7) . 5_575
Na2 Na2 Na1 94.748(17) 3_545 5_575
Na2 Na2 Na1 85.252(17) 3 5_575
F1 Na2 Na1 140.87(4) 5_575 .
F1 Na2 Na1 39.13(4) . .
O1 Na2 Na1 117.59(8) 5_575 .
O1 Na2 Na1 62.41(8) . .
O4 Na2 Na1 116.72(7) 5_575 .
O4 Na2 Na1 63.28(7) . .
Na2 Na2 Na1 85.252(16) 3_545 .
Na2 Na2 Na1 94.748(17) 3 .
Na1 Na2 Na1 180.0 5_575 .
O1 S1 O1 110.38(17) 7_575 .
O1 S1 O3 110.66(9) 7_575 .
O1 S1 O3 110.66(9) . .
O1 S1 O2 107.83(9) 7_575 .
O1 S1 O2 107.83(9) . .
O3 S1 O2 109.39(16) . .
O1 S1 Na1 51.97(9) 7_575 8_655
O1 S1 Na1 129.03(9) . 8_655
O3 S1 Na1 120.31(7) . 8_655
O2 S1 Na1 56.21(6) . 8_655
O1 S1 Na1 129.03(9) 7_575 2_574
O1 S1 Na1 51.97(9) . 2_574
O3 S1 Na1 120.31(7) . 2_574
O2 S1 Na1 56.21(6) . 2_574
Na1 S1 Na1 98.70(9) 8_655 2_574
Ti1 F1 Na2 141.19(9) . .
Ti1 F1 Na1 100.52(7) . .
Na2 F1 Na1 108.53(8) . .
Ti1 F2 Na1 150.26(9) . 2_575
Ti1 F3 Na1 141.37(5) . 4_465
Ti1 F3 Na1 141.37(5) . 6_556
Na1 F3 Na1 77.27(10) 4_465 6_556
Ti1 F4 Na1 112.27(7) . 7_575
Ti1 F4 Na1 112.27(7) . .
Na1 F4 Na1 88.90(11) 7_575 .
S1 O1 Na2 129.51(11) . .
S1 O1 Na1 100.02(11) . 2_574
Na2 O1 Na1 129.78(9) . 2_574
S1 O2 Na1 95.04(8) . 8_655
S1 O2 Na1 95.04(8) . 2_574
Na1 O2 Na1 130.84(12) 8_655 2_574
S1 O3 Na1 133.31(7) . .
S1 O3 Na1 133.31(7) . 7_575
Na1 O3 Na1 89.83(12) . 7_575
Na2 O4 Na2 113.52(13) . 3

loop_
_geom_bond_atom_site_label_1
_geom_bond_atom_site_label_2
_geom_bond_distance
_geom_bond_site_symmetry_2
Ti1 F1 1.8445(19) 7_575
Ti1 F1 1.8445(19) .
Ti1 F3 1.848(3) .
Ti1 F2 1.8569(19) .
Ti1 F2 1.8569(19) 7_575
Ti1 F4 1.881(3) .
Ti1 Na1 3.537(2) .
Ti1 Na1 3.537(2) 7_575
Na1 F2 2.302(2) 2_574
Na1 O3 2.347(2) .
Na1 F4 2.366(2) .
Na1 O1 2.455(3) 2_575
Na1 O2 2.561(3) 2_575
Na1 F3 2.654(3) 6_656
Na1 F1 2.700(3) .
Na1 S1 3.069(2) 2_575
Na1 Na1 3.314(4) 7_575
Na1 Na2 4.057(4) .
Na2 F1 2.289(2) 5_575
Na2 F1 2.289(2) .
Na2 O1 2.366(2) 5_575
Na2 O1 2.366(2) .
Na2 O4 2.383(2) 5_575
Na2 O4 2.383(2) .
Na2 Na2 3.986(4) 3_545
Na2 Na2 3.986(4) 3
Na2 Na1 4.057(4) 5_575
S1 O1 1.464(2) 7_575
S1 O1 1.464(2) .
S1 O3 1.465(3) .
S1 O2 1.482(3) .
S1 Na1 3.069(2) 8_655
S1 Na1 3.069(2) 2_574
F2 Na1 2.302(2) 2_575
F3 Na1 2.654(3) 4_465
F3 Na1 2.654(3) 6_556
F4 Na1 2.366(2) 7_575
O1 Na1 2.455(3) 2_574
O2 Na1 2.561(3) 8_655
O2 Na1 2.561(3) 2_574
O3 Na1 2.347(2) 7_575
O4 Na2 2.383(2) 3
